data_1513841
loop_
_publ_author_name
'Tondreau, Aaron M.'
'Benk\>o, Zolt\'an'
'Harmer, Jeffrey R.'
'Gr\"utzmacher, Hansj\"org'

_publ_section_title
;
 Sodium phosphaethynolate, Na(OCP), as a &#x201C;P&#x201D; transfer
 reagent for the synthesis of N-heterocyclic carbene supported P3 and PAsP
 radicals
;
_journal_issue 4
_journal_name_full 'Chemical Science'
_journal_page_first 1545
_journal_paper_doi 10.1039/c3sc53140f
_journal_volume 5
_journal_year 2014
_chemical_formula_moiety 'C33 H55 N2 P7 Si2'
_chemical_formula_sum 'C72 H116 Cl N4 O3 P7 Si2'
_chemical_formula_weight 1394.11
_chemical_name_common
'di(N,N bis(2,6 diisopropylphenyl) imidazolium) chloride bis(trimethylsilyl)heptaphosphide tritetrahydrofuran'
_chemical_name_systematic
'di(N,N bis(2,6 diisopropylphenyl) imidazolium) chloride bis(trimethylsilyl)heptaphosphide tritetrahydrofuran'
_chemical_properties_physical 'air-sensitive, moisture-sensitive'
_space_group_IT_number 14
_symmetry_cell_setting monoclinic
_symmetry_Int_Tables_number 14
_symmetry_space_group_name_Hall '-P 2yn'
_symmetry_space_group_name_H-M 'P 1 21/n 1'
_atom_sites_solution_hydrogens geom
_atom_sites_solution_primary direct
_atom_sites_solution_secondary difmap
_audit_creation_method SHELXL-97
_cell_angle_alpha 90.00
_cell_angle_beta 90.8200(10)
_cell_angle_gamma 90.00
_cell_formula_units_Z 4
_cell_length_a 22.3995(3)
_cell_length_b 12.1255(2)
_cell_length_c 29.5997(5)
_cell_measurement_reflns_used 9854
_cell_measurement_temperature 100(2)
_cell_measurement_theta_max 29.86
_cell_measurement_theta_min 2.24
_cell_volume 8038.6(2)
_computing_cell_refinement 'Bruker SAINT'
_computing_data_collection 'Bruker APEX2'
_computing_data_reduction 'Bruker SAINT'
_computing_molecular_graphics 'Ortep 3v2'
_computing_publication_material 'Ortep 3v2'
_computing_structure_refinement 'SHELXL-97 (Sheldrick, 1997)'
_computing_structure_solution 'SHELXS-97 (Sheldrick, 1990)'
_diffrn_ambient_temperature 100(2)
_diffrn_measured_fraction_theta_full 0.968
_diffrn_measured_fraction_theta_max 0.968
_diffrn_measurement_device_type 'Bruker APEX-II CCD'
_diffrn_measurement_method '\f and \w scans'
_diffrn_radiation_monochromator graphite
_diffrn_radiation_probe x-ray
_diffrn_radiation_type MoK\a
_diffrn_radiation_wavelength 0.71073
_diffrn_reflns_av_R_equivalents 0.0400
_diffrn_reflns_av_sigmaI/netI 0.0389
_diffrn_reflns_limit_h_max 31
_diffrn_reflns_limit_h_min -31
_diffrn_reflns_limit_k_max 16
_diffrn_reflns_limit_k_min -16
_diffrn_reflns_limit_l_max 41
_diffrn_reflns_limit_l_min -41
_diffrn_reflns_number 104129
_diffrn_reflns_theta_full 30.55
_diffrn_reflns_theta_max 30.55
_diffrn_reflns_theta_min 1.38
_diffrn_source 'fine-focus sealed tube'
_exptl_absorpt_coefficient_mu 0.261
_exptl_absorpt_correction_T_max 0.7461
_exptl_absorpt_correction_T_min 0.6728
_exptl_absorpt_correction_type empirical
_exptl_absorpt_process_details 'SADABS-2008/1 - Bruker AXS area detector scaling and absorption correction'
_exptl_crystal_colour orange
_exptl_crystal_density_diffrn 1.152
_exptl_crystal_density_method 'not measured'
_exptl_crystal_description block
_exptl_crystal_F_000 3000
_exptl_crystal_recrystallization_method 'Saturated THF solution at  -30C'
_exptl_crystal_size_max 0.50
_exptl_crystal_size_mid 0.35
_exptl_crystal_size_min 0.11
_refine_diff_density_max 0.924
_refine_diff_density_min -0.584
_refine_diff_density_rms 0.062
_refine_ls_extinction_method none
_refine_ls_goodness_of_fit_ref 1.311
_refine_ls_hydrogen_treatment constr
_refine_ls_matrix_type full
_refine_ls_number_parameters 844
_refine_ls_number_reflns 23887
_refine_ls_number_restraints 0
_refine_ls_restrained_S_all 1.311
_refine_ls_R_factor_all 0.0704
_refine_ls_R_factor_gt 0.0456
_refine_ls_shift/su_max 0.002
_refine_ls_shift/su_mean 0.000
_refine_ls_structure_factor_coef Fsqd
_refine_ls_weighting_details 'calc w=1/[\s^2^(Fo^2^)+(0.0547P)^2^+0.0000P] where P=(Fo^2^+2Fc^2^)/3'
_refine_ls_weighting_scheme calc
_refine_ls_wR_factor_gt 0.1153
_refine_ls_wR_factor_ref 0.1249
_reflns_number_gt 17711
_reflns_number_total 23887
_reflns_threshold_expression >2sigma(I)
_cod_data_source_file c3sc53140f.txt
_cod_data_source_block sadp21n
_cod_original_sg_symbol_H-M 'P 21/n'
_cod_database_code 1513841

loop_
_symmetry_equiv_pos_as_xyz
'x, y, z'
'-x+1/2, y+1/2, -z+1/2'
'-x, -y, -z'
'x-1/2, -y-1/2, z-1/2'

loop_
_atom_site_label
_atom_site_type_symbol
_atom_site_fract_x
_atom_site_fract_y
_atom_site_fract_z
_atom_site_U_iso_or_equiv
_atom_site_adp_type
_atom_site_occupancy
_atom_site_symmetry_multiplicity
_atom_site_calc_flag
_atom_site_refinement_flags
_atom_site_disorder_assembly
_atom_site_disorder_group
Cl1 Cl 0.183820(18) 0.34887(4) 0.505540(14) 0.02789(9) Uani 1 1 d . . .
P3 P 0.468365(17) 1.05554(3) 0.639811(14) 0.02000(9) Uani 1 1 d . . .
P2 P 0.528036(17) 0.91346(3) 0.650855(14) 0.01971(9) Uani 1 1 d . . .
P4 P 0.430520(18) 1.07372(3) 0.707328(15) 0.02136(9) Uani 1 1 d . . .
Si2 Si 0.53221(2) 1.20131(4) 0.639360(16) 0.02299(10) Uani 1 1 d . . .
P6 P 0.496344(18) 0.98776(4) 0.752559(14) 0.02074(9) Uani 1 1 d . . .
Si1 Si 0.48606(2) 0.65721(4) 0.697546(16) 0.02277(10) Uani 1 1 d . . .
P7 P 0.572277(17) 0.94085(4) 0.714269(15) 0.02182(9) Uani 1 1 d . . .
P1 P 0.448188(17) 0.81331(3) 0.665023(14) 0.02022(9) Uani 1 1 d . . .
P5 P 0.415804(17) 0.89812(4) 0.725124(14) 0.02056(9) Uani 1 1 d . . .
N4 N 0.08274(5) 0.33115(10) 0.61176(4) 0.0158(2) Uani 1 1 d . . .
N3 N 0.15308(5) 0.21695(10) 0.62943(4) 0.0155(2) Uani 1 1 d . . .
C32 C 0.25449(6) 0.14244(13) 0.62200(5) 0.0180(3) Uani 1 1 d . . .
C37 C 0.28042(7) 0.25710(13) 0.61748(6) 0.0217(3) Uani 1 1 d . . .
H37 H 0.2471 0.3086 0.6093 0.026 Uiso 1 1 calc R . .
C33 C 0.29136(7) 0.04945(14) 0.62242(5) 0.0226(3) Uani 1 1 d . . .
H33 H 0.3332 0.0586 0.6195 0.027 Uiso 1 1 calc R . .
C30 C 0.08901(7) 0.33345(13) 0.65820(5) 0.0185(3) Uani 1 1 d . . .
H30 H 0.0664 0.3768 0.6785 0.022 Uiso 1 1 calc R . .
C31 C 0.19352(6) 0.12329(12) 0.62701(5) 0.0168(3) Uani 1 1 d . . .
C44 C 0.04406(7) 0.50398(13) 0.58083(5) 0.0198(3) Uani 1 1 d . . .
C36 C 0.16816(7) 0.01915(13) 0.63202(6) 0.0208(3) Uani 1 1 d . . .
C34 C 0.26825(7) -0.05540(14) 0.62704(6) 0.0244(3) Uani 1 1 d . . .
H34 H 0.2942 -0.1174 0.6272 0.029 Uiso 1 1 calc R . .
C43 C 0.03685(6) 0.39082(12) 0.58665(5) 0.0169(3) Uani 1 1 d . . .
C49 C 0.09862(7) 0.56630(13) 0.59795(6) 0.0232(3) Uani 1 1 d . . .
H49 H 0.1284 0.5110 0.6093 0.028 Uiso 1 1 calc R . .
C47 C -0.05966(7) 0.39463(15) 0.55216(6) 0.0250(3) Uani 1 1 d . . .
H47 H -0.0951 0.3583 0.5424 0.030 Uiso 1 1 calc R . .
C45 C -0.00301(7) 0.56039(14) 0.55961(6) 0.0239(3) Uani 1 1 d . . .
H45 H 0.0005 0.6375 0.5546 0.029 Uiso 1 1 calc R . .
C29 C 0.13344(6) 0.26221(12) 0.66946(5) 0.0177(3) Uani 1 1 d . . .
H29 H 0.1482 0.2465 0.6990 0.021 Uiso 1 1 calc R . .
C28 C 0.12213(6) 0.25979(12) 0.59481(5) 0.0164(3) Uani 1 1 d . . .
H28 H 0.1271 0.2427 0.5638 0.020 Uiso 1 1 calc R . .
C52 C -0.02208(7) 0.20965(14) 0.57982(6) 0.0262(4) Uani 1 1 d . . .
H52 H 0.0165 0.1800 0.5922 0.031 Uiso 1 1 calc R . .
C40 C 0.10175(7) 0.00115(14) 0.63787(6) 0.0262(4) Uani 1 1 d . . .
H40 H 0.0827 0.0754 0.6405 0.031 Uiso 1 1 calc R . .
C48 C -0.01417(7) 0.33297(13) 0.57267(6) 0.0216(3) Uani 1 1 d . . .
C35 C 0.20722(7) -0.07056(13) 0.63145(6) 0.0245(3) Uani 1 1 d . . .
H35 H 0.1917 -0.1432 0.6341 0.029 Uiso 1 1 calc R . .
C46 C -0.05453(7) 0.50642(14) 0.54571(6) 0.0251(3) Uani 1 1 d . . .
H46 H -0.0862 0.5465 0.5318 0.030 Uiso 1 1 calc R . .
C59 C 0.60058(9) 1.15835(17) 0.60848(8) 0.0419(5) Uani 1 1 d . . .
H59A H 0.6231 1.2240 0.5996 0.063 Uiso 1 1 calc R . .
H59B H 0.5889 1.1165 0.5814 0.063 Uiso 1 1 calc R . .
H59C H 0.6256 1.1121 0.6282 0.063 Uiso 1 1 calc R . .
C50 C 0.08095(8) 0.63995(14) 0.63791(6) 0.0287(4) Uani 1 1 d . . .
H50A H 0.0521 0.6954 0.6275 0.043 Uiso 1 1 calc R . .
H50B H 0.1166 0.6769 0.6502 0.043 Uiso 1 1 calc R . .
H50C H 0.0630 0.5945 0.6615 0.043 Uiso 1 1 calc R . .
C51 C 0.12798(8) 0.63321(15) 0.56056(6) 0.0291(4) Uani 1 1 d . . .
H51A H 0.1424 0.5831 0.5371 0.044 Uiso 1 1 calc R . .
H51B H 0.1616 0.6751 0.5733 0.044 Uiso 1 1 calc R . .
H51C H 0.0987 0.6843 0.5473 0.044 Uiso 1 1 calc R . .
C55 C 0.55020(8) 0.61086(16) 0.66245(7) 0.0339(4) Uani 1 1 d . . .
H55A H 0.5644 0.5390 0.6733 0.051 Uiso 1 1 calc R . .
H55B H 0.5827 0.6648 0.6649 0.051 Uiso 1 1 calc R . .
H55C H 0.5372 0.6045 0.6308 0.051 Uiso 1 1 calc R . .
C60 C 0.49360(9) 1.31304(15) 0.60669(7) 0.0360(4) Uani 1 1 d . . .
H60A H 0.4576 1.3359 0.6226 0.054 Uiso 1 1 calc R . .
H60B H 0.4824 1.2855 0.5766 0.054 Uiso 1 1 calc R . .
H60C H 0.5205 1.3763 0.6037 0.054 Uiso 1 1 calc R . .
C56 C 0.51094(8) 0.66939(15) 0.75776(6) 0.0287(4) Uani 1 1 d . . .
H56A H 0.4765 0.6861 0.7766 0.043 Uiso 1 1 calc R . .
H56B H 0.5404 0.7288 0.7607 0.043 Uiso 1 1 calc R . .
H56C H 0.5290 0.5997 0.7676 0.043 Uiso 1 1 calc R . .
C42 C 0.07448(8) -0.05529(16) 0.59592(7) 0.0341(4) Uani 1 1 d . . .
H42A H 0.0804 -0.0085 0.5694 0.051 Uiso 1 1 calc R . .
H42B H 0.0316 -0.0667 0.6003 0.051 Uiso 1 1 calc R . .
H42C H 0.0940 -0.1267 0.5913 0.051 Uiso 1 1 calc R . .
C58 C 0.55066(8) 1.25607(15) 0.69669(6) 0.0317(4) Uani 1 1 d . . .
H58A H 0.5699 1.1982 0.7148 0.048 Uiso 1 1 calc R . .
H58B H 0.5139 1.2799 0.7114 0.048 Uiso 1 1 calc R . .
H58C H 0.5778 1.3190 0.6940 0.048 Uiso 1 1 calc R . .
C57 C 0.42486(9) 0.55284(15) 0.69522(7) 0.0337(4) Uani 1 1 d . . .
H57A H 0.4397 0.4823 0.7070 0.051 Uiso 1 1 calc R . .
H57B H 0.4112 0.5434 0.6639 0.051 Uiso 1 1 calc R . .
H57C H 0.3915 0.5781 0.7136 0.051 Uiso 1 1 calc R . .
C39 C 0.30759(9) 0.29498(15) 0.66258(7) 0.0339(4) Uani 1 1 d . . .
H39A H 0.2767 0.2948 0.6857 0.051 Uiso 1 1 calc R . .
H39B H 0.3236 0.3697 0.6593 0.051 Uiso 1 1 calc R . .
H39C H 0.3399 0.2447 0.6716 0.051 Uiso 1 1 calc R . .
C41 C 0.08871(8) -0.06203(16) 0.68121(7) 0.0345(4) Uani 1 1 d . . .
H41A H 0.1069 -0.1354 0.6797 0.052 Uiso 1 1 calc R . .
H41B H 0.0454 -0.0694 0.6846 0.052 Uiso 1 1 calc R . .
H41C H 0.1054 -0.0218 0.7072 0.052 Uiso 1 1 calc R . .
C53 C -0.03546(10) 0.14976(16) 0.53539(7) 0.0405(5) Uani 1 1 d . . .
H53A H -0.0729 0.1777 0.5223 0.061 Uiso 1 1 calc R . .
H53B H -0.0392 0.0705 0.5411 0.061 Uiso 1 1 calc R . .
H53C H -0.0029 0.1627 0.5143 0.061 Uiso 1 1 calc R . .
C38 C 0.32631(8) 0.26174(17) 0.57994(7) 0.0360(4) Uani 1 1 d . . .
H38A H 0.3604 0.2146 0.5879 0.054 Uiso 1 1 calc R . .
H38B H 0.3400 0.3379 0.5762 0.054 Uiso 1 1 calc R . .
H38C H 0.3080 0.2357 0.5516 0.054 Uiso 1 1 calc R . .
C54 C -0.07028(9) 0.18784(17) 0.61498(7) 0.0405(5) Uani 1 1 d . . .
H54A H -0.0592 0.2243 0.6434 0.061 Uiso 1 1 calc R . .
H54B H -0.0739 0.1083 0.6200 0.061 Uiso 1 1 calc R . .
H54C H -0.1086 0.2170 0.6039 0.061 Uiso 1 1 calc R . .
N2 N 0.80543(5) 0.32702(11) 0.92104(4) 0.0175(3) Uani 1 1 d . . .
N1 N 0.74681(5) 0.22407(10) 0.88105(4) 0.0175(3) Uani 1 1 d . . .
C1 C 0.76161(6) 0.25245(13) 0.92319(5) 0.0180(3) Uani 1 1 d . . .
H1 H 0.7442 0.2247 0.9500 0.022 Uiso 1 1 calc R . .
C4 C 0.70165(6) 0.14387(13) 0.86798(5) 0.0192(3) Uani 1 1 d . . .
C17 C 0.88951(7) 0.35523(14) 0.97355(5) 0.0219(3) Uani 1 1 d . . .
C16 C 0.83181(7) 0.38644(13) 0.95890(5) 0.0196(3) Uani 1 1 d . . .
C10 C 0.62885(7) 0.30372(14) 0.85911(6) 0.0256(4) Uani 1 1 d . . .
H10 H 0.6669 0.3470 0.8596 0.031 Uiso 1 1 calc R . .
C2 C 0.78174(6) 0.28135(13) 0.85107(5) 0.0199(3) Uani 1 1 d . . .
H2 H 0.7805 0.2760 0.8191 0.024 Uiso 1 1 calc R . .
C22 C 0.73694(7) 0.50405(14) 0.96148(6) 0.0255(3) Uani 1 1 d . . .
H22 H 0.7264 0.4571 0.9348 0.031 Uiso 1 1 calc R . .
C21 C 0.79959(7) 0.47317(13) 0.97709(5) 0.0214(3) Uani 1 1 d . . .
C5 C 0.71764(7) 0.03273(14) 0.86731(6) 0.0256(3) Uani 1 1 d . . .
C25 C 0.92073(7) 0.25587(15) 0.95388(6) 0.0256(4) Uani 1 1 d . . .
H25 H 0.9112 0.2537 0.9208 0.031 Uiso 1 1 calc R . .
C3 C 0.81822(7) 0.34686(13) 0.87627(5) 0.0204(3) Uani 1 1 d . . .
H3 H 0.8471 0.3970 0.8652 0.025 Uiso 1 1 calc R . .
C9 C 0.64492(7) 0.18274(13) 0.85542(5) 0.0203(3) Uani 1 1 d . . .
C18 C 0.91473(7) 0.41891(15) 1.00831(6) 0.0266(4) Uani 1 1 d . . .
H18 H 0.9538 0.4021 1.0191 0.032 Uiso 1 1 calc R . .
C7 C 0.61741(8) -0.00625(15) 0.84050(6) 0.0293(4) Uani 1 1 d . . .
H7 H 0.5882 -0.0583 0.8309 0.035 Uiso 1 1 calc R . .
C19 C 0.88419(8) 0.50510(15) 1.02709(6) 0.0291(4) Uani 1 1 d . . .
H19 H 0.9025 0.5466 1.0507 0.035 Uiso 1 1 calc R . .
C20 C 0.82716(8) 0.53286(14) 1.01231(6) 0.0260(4) Uani 1 1 d . . .
H20 H 0.8067 0.5924 1.0260 0.031 Uiso 1 1 calc R . .
C23 C 0.69217(8) 0.47946(18) 0.99842(7) 0.0390(5) Uani 1 1 d . . .
H23A H 0.6942 0.4011 1.0064 0.059 Uiso 1 1 calc R . .
H23B H 0.6518 0.4973 0.9875 0.059 Uiso 1 1 calc R . .
H23C H 0.7017 0.5242 1.0252 0.059 Uiso 1 1 calc R . .
C27 C 0.98870(7) 0.26075(19) 0.95936(7) 0.0380(5) Uani 1 1 d . . .
H27A H 1.0033 0.3315 0.9479 0.057 Uiso 1 1 calc R . .
H27B H 1.0067 0.2003 0.9423 0.057 Uiso 1 1 calc R . .
H27C H 0.9996 0.2536 0.9914 0.057 Uiso 1 1 calc R . .
C8 C 0.60338(7) 0.10446(15) 0.84147(6) 0.0257(4) Uani 1 1 d . . .
H8 H 0.5645 0.1276 0.8324 0.031 Uiso 1 1 calc R . .
C6 C 0.67394(8) -0.04221(15) 0.85342(7) 0.0316(4) Uani 1 1 d . . .
H6 H 0.6829 -0.1188 0.8528 0.038 Uiso 1 1 calc R . .
C26 C 0.89734(8) 0.14936(15) 0.97475(7) 0.0327(4) Uani 1 1 d . . .
H26A H 0.9084 0.1471 1.0069 0.049 Uiso 1 1 calc R . .
H26B H 0.9148 0.0859 0.9593 0.049 Uiso 1 1 calc R . .
H26C H 0.8538 0.1468 0.9715 0.049 Uiso 1 1 calc R . .
C13 C 0.77941(8) -0.00720(15) 0.88187(7) 0.0345(4) Uani 1 1 d . . .
H13 H 0.8055 0.0591 0.8857 0.041 Uiso 1 1 calc R . .
C24 C 0.73406(9) 0.62439(17) 0.94652(8) 0.0428(5) Uani 1 1 d . . .
H24A H 0.7423 0.6724 0.9725 0.064 Uiso 1 1 calc R . .
H24B H 0.6942 0.6405 0.9342 0.064 Uiso 1 1 calc R . .
H24C H 0.7639 0.6375 0.9232 0.064 Uiso 1 1 calc R . .
C11 C 0.59721(9) 0.32444(16) 0.90388(7) 0.0388(5) Uani 1 1 d . . .
H11A H 0.5588 0.2859 0.9037 0.058 Uiso 1 1 calc R . .
H11B H 0.5905 0.4038 0.9077 0.058 Uiso 1 1 calc R . .
H11C H 0.6221 0.2970 0.9289 0.058 Uiso 1 1 calc R . .
C12 C 0.59104(10) 0.34416(18) 0.81935(8) 0.0466(6) Uani 1 1 d . . .
H12A H 0.6125 0.3316 0.7912 0.070 Uiso 1 1 calc R . .
H12B H 0.5831 0.4232 0.8228 0.070 Uiso 1 1 calc R . .
H12C H 0.5532 0.3038 0.8184 0.070 Uiso 1 1 calc R . .
C14 C 0.80766(10) -0.0812(2) 0.84633(10) 0.0562(7) Uani 1 1 d . . .
H14A H 0.7845 -0.1494 0.8434 0.084 Uiso 1 1 calc R . .
H14B H 0.8487 -0.0989 0.8556 0.084 Uiso 1 1 calc R . .
H14C H 0.8079 -0.0427 0.8172 0.084 Uiso 1 1 calc R . .
C15 C 0.77602(11) -0.06470(19) 0.92742(9) 0.0509(6) Uani 1 1 d . . .
H15A H 0.7599 -0.0136 0.9498 0.076 Uiso 1 1 calc R . .
H15B H 0.8161 -0.0882 0.9370 0.076 Uiso 1 1 calc R . .
H15C H 0.7499 -0.1293 0.9248 0.076 Uiso 1 1 calc R . .
O1 O 0.21031(7) 0.15085(12) 0.74692(5) 0.0443(4) Uani 1 1 d . D .
C70 C 0.24350(10) 0.04960(17) 0.74732(7) 0.0396(5) Uani 1 1 d . D .
H70A H 0.2698 0.0458 0.7208 0.047 Uiso 1 1 calc R . .
H70B H 0.2160 -0.0143 0.7464 0.047 Uiso 1 1 calc R . .
C66 C 0.28030(9) 0.04823(17) 0.79044(7) 0.0388(5) Uani 1 1 d . . .
H66A H 0.2799 -0.0258 0.8045 0.047 Uiso 1 1 calc R A 1
H66B H 0.3222 0.0695 0.7846 0.047 Uiso 1 1 calc R A 1
C68 C 0.22734(11) 0.21343(19) 0.78576(8) 0.0510(6) Uani 1 1 d . . .
H68A H 0.1926 0.2542 0.7976 0.061 Uiso 1 1 calc R B 1
H68B H 0.2589 0.2672 0.7781 0.061 Uiso 1 1 calc R B 1
O2 O 0.16194(8) 0.03594(15) 0.90448(6) 0.0655(5) Uani 1 1 d . . .
C72 C 0.21131(11) 0.1618(2) 0.95164(9) 0.0539(6) Uani 1 1 d . . .
H72A H 0.2279 0.2194 0.9317 0.065 Uiso 1 1 calc R . .
H72B H 0.2324 0.1642 0.9812 0.065 Uiso 1 1 calc R . .
C71 C 0.21584(12) 0.0489(2) 0.93033(10) 0.0639(8) Uani 1 1 d . . .
H71A H 0.2511 0.0445 0.9106 0.077 Uiso 1 1 calc R . .
H71B H 0.2192 -0.0090 0.9538 0.077 Uiso 1 1 calc R . .
C74 C 0.11616(11) 0.0909(2) 0.92874(9) 0.0548(6) Uani 1 1 d . . .
H74A H 0.0945 0.0375 0.9478 0.066 Uiso 1 1 calc R . .
H74B H 0.0872 0.1250 0.9074 0.066 Uiso 1 1 calc R . .
C73 C 0.14429(12) 0.1762(3) 0.95712(14) 0.1008(14) Uani 1 1 d . . .
H73A H 0.1331 0.1664 0.9891 0.121 Uiso 1 1 calc R . .
H73B H 0.1316 0.2506 0.9471 0.121 Uiso 1 1 calc R . .
C65 C 0.71553(10) 0.1359(2) 0.73772(8) 0.0561(7) Uani 1 1 d . C .
H65A H 0.6809 0.1670 0.7209 0.067 Uiso 1 1 calc R . .
H65B H 0.7008 0.1004 0.7656 0.067 Uiso 1 1 calc R . .
O3 O 0.75705(7) 0.22116(16) 0.74899(6) 0.0600(5) Uani 1 1 d . C .
C63B C 0.79896(17) 0.1197(4) 0.69118(16) 0.0551(15) Uani 0.692(11) 1 d P C 1
H63A H 0.8332 0.0710 0.6844 0.066 Uiso 0.692(11) 1 calc PR C 1
H63B H 0.7875 0.1616 0.6637 0.066 Uiso 0.692(11) 1 calc PR C 1
C63A C 0.8141(5) 0.0816(9) 0.7222(7) 0.096(6) Uani 0.308(11) 1 d P C 2
H63C H 0.8273 0.0419 0.7498 0.115 Uiso 0.308(11) 1 calc PR C 2
H63D H 0.8409 0.0626 0.6971 0.115 Uiso 0.308(11) 1 calc PR C 2
C64 C 0.74634(14) 0.0547(3) 0.70975(13) 0.0883(11) Uani 1 1 d . . .
H64A H 0.7200 0.0276 0.6850 0.106 Uiso 1 1 calc R C 1
H64B H 0.7603 -0.0088 0.7281 0.106 Uiso 1 1 calc R C 1
C62 C 0.81226(11) 0.1930(3) 0.72925(9) 0.0663(8) Uani 1 1 d . . .
H62A H 0.8384 0.1552 0.7516 0.080 Uiso 1 1 calc R C 1
H62B H 0.8329 0.2602 0.7187 0.080 Uiso 1 1 calc R C 1
C67B C 0.25029(13) 0.1319(3) 0.82024(10) 0.0347(9) Uani 0.682(7) 1 d P D 1
H67A H 0.2173 0.0985 0.8374 0.042 Uiso 0.682(7) 1 calc PR D 1
H67B H 0.2791 0.1666 0.8416 0.042 Uiso 0.682(7) 1 calc PR D 1
C67A C 0.2804(4) 0.1706(6) 0.7991(3) 0.045(3) Uani 0.318(7) 1 d P D 2
H67C H 0.2872 0.1849 0.8317 0.054 Uiso 0.318(7) 1 calc PR D 2
H67D H 0.3131 0.2059 0.7822 0.054 Uiso 0.318(7) 1 calc PR D 2

loop_
_atom_site_aniso_label
_atom_site_aniso_U_11
_atom_site_aniso_U_22
_atom_site_aniso_U_33
_atom_site_aniso_U_23
_atom_site_aniso_U_13
_atom_site_aniso_U_12
Cl1 0.02583(19) 0.0339(2) 0.0241(2) 0.00129(17) 0.00605(15) 0.00762(16)
P3 0.01799(18) 0.0239(2) 0.0180(2) 0.00155(16) -0.00173(15) -0.00181(15)
P2 0.01712(18) 0.0231(2) 0.0190(2) -0.00180(16) 0.00394(15) -0.00041(15)
P4 0.01756(18) 0.0227(2) 0.0239(2) -0.00025(16) 0.00385(15) 0.00204(15)
Si2 0.0235(2) 0.0230(2) 0.0225(2) 0.00081(18) 0.00201(18) -0.00391(17)
P6 0.02077(19) 0.0253(2) 0.0161(2) -0.00103(16) 0.00062(15) -0.00332(15)
Si1 0.0240(2) 0.0212(2) 0.0232(2) -0.00072(18) 0.00277(18) -0.00112(17)
P7 0.01458(17) 0.0271(2) 0.0237(2) 0.00186(17) -0.00130(15) -0.00109(15)
P1 0.01905(18) 0.0218(2) 0.0198(2) -0.00188(16) -0.00053(15) -0.00311(15)
P5 0.01632(18) 0.0242(2) 0.0213(2) -0.00026(16) 0.00390(15) -0.00296(15)
N4 0.0149(5) 0.0151(6) 0.0174(6) -0.0007(5) 0.0004(5) 0.0014(4)
N3 0.0127(5) 0.0147(6) 0.0192(6) -0.0003(5) 0.0008(5) 0.0009(4)
C32 0.0153(6) 0.0219(8) 0.0169(7) 0.0000(6) 0.0006(5) 0.0022(5)
C37 0.0143(7) 0.0232(8) 0.0277(9) 0.0052(6) 0.0017(6) 0.0004(6)
C33 0.0175(7) 0.0287(9) 0.0218(8) 0.0006(7) 0.0013(6) 0.0066(6)
C30 0.0190(7) 0.0194(8) 0.0171(7) -0.0008(6) 0.0021(6) 0.0022(5)
C31 0.0163(6) 0.0172(7) 0.0171(7) -0.0006(6) 0.0003(5) 0.0043(5)
C44 0.0200(7) 0.0208(8) 0.0187(8) -0.0012(6) 0.0015(6) 0.0037(6)
C36 0.0194(7) 0.0185(8) 0.0245(8) -0.0021(6) 0.0005(6) 0.0009(6)
C34 0.0261(8) 0.0231(8) 0.0241(8) -0.0021(7) 0.0003(6) 0.0097(6)
C43 0.0155(6) 0.0185(7) 0.0167(7) 0.0003(6) 0.0005(5) 0.0050(5)
C49 0.0249(8) 0.0173(8) 0.0275(9) 0.0013(6) -0.0019(6) 0.0011(6)
C47 0.0175(7) 0.0331(9) 0.0243(8) 0.0003(7) -0.0031(6) 0.0025(6)
C45 0.0273(8) 0.0203(8) 0.0241(8) 0.0019(6) 0.0015(6) 0.0087(6)
C29 0.0187(7) 0.0178(7) 0.0167(7) -0.0015(6) 0.0004(6) 0.0010(5)
C28 0.0149(6) 0.0149(7) 0.0195(7) -0.0018(6) 0.0012(5) 0.0004(5)
C52 0.0204(7) 0.0237(8) 0.0343(10) 0.0024(7) -0.0074(7) -0.0037(6)
C40 0.0203(7) 0.0169(8) 0.0415(10) -0.0026(7) 0.0034(7) -0.0015(6)
C48 0.0191(7) 0.0235(8) 0.0223(8) 0.0002(6) -0.0004(6) 0.0008(6)
C35 0.0257(8) 0.0187(8) 0.0292(9) -0.0021(7) 0.0012(7) 0.0028(6)
C46 0.0221(8) 0.0311(9) 0.0222(8) 0.0019(7) -0.0002(6) 0.0106(7)
C59 0.0369(10) 0.0341(11) 0.0554(14) -0.0022(9) 0.0213(9) -0.0079(8)
C50 0.0354(9) 0.0231(9) 0.0275(9) -0.0007(7) -0.0011(7) -0.0023(7)
C51 0.0314(9) 0.0250(9) 0.0308(10) 0.0002(7) 0.0035(7) -0.0045(7)
C55 0.0379(10) 0.0272(10) 0.0370(11) 0.0025(8) 0.0111(8) 0.0063(8)
C60 0.0484(11) 0.0270(10) 0.0324(10) 0.0055(8) -0.0048(9) -0.0045(8)
C56 0.0313(9) 0.0278(9) 0.0270(9) 0.0040(7) -0.0014(7) 0.0019(7)
C42 0.0273(9) 0.0288(10) 0.0461(12) 0.0008(8) -0.0044(8) -0.0057(7)
C58 0.0359(9) 0.0287(9) 0.0303(10) -0.0011(7) -0.0043(8) -0.0098(7)
C57 0.0376(10) 0.0274(9) 0.0360(11) 0.0042(8) -0.0012(8) -0.0099(8)
C39 0.0377(10) 0.0260(9) 0.0378(11) -0.0024(8) -0.0029(8) -0.0051(8)
C41 0.0313(9) 0.0330(10) 0.0394(11) -0.0052(8) 0.0111(8) -0.0052(8)
C53 0.0489(12) 0.0288(10) 0.0436(12) -0.0061(9) -0.0054(10) -0.0051(9)
C38 0.0302(9) 0.0400(11) 0.0381(11) 0.0035(9) 0.0103(8) -0.0060(8)
C54 0.0446(11) 0.0365(11) 0.0404(12) 0.0058(9) 0.0006(9) -0.0131(9)
N2 0.0135(5) 0.0219(7) 0.0170(6) 0.0021(5) -0.0006(5) -0.0026(5)
N1 0.0139(5) 0.0193(6) 0.0191(7) 0.0002(5) 0.0003(5) -0.0011(5)
C1 0.0142(6) 0.0218(8) 0.0179(7) 0.0021(6) 0.0001(5) -0.0010(5)
C4 0.0165(7) 0.0213(8) 0.0199(8) -0.0020(6) 0.0009(6) -0.0029(6)
C17 0.0156(7) 0.0304(9) 0.0198(8) 0.0065(6) -0.0008(6) -0.0045(6)
C16 0.0181(7) 0.0250(8) 0.0156(7) 0.0036(6) -0.0013(6) -0.0062(6)
C10 0.0179(7) 0.0243(8) 0.0345(10) -0.0017(7) -0.0044(7) 0.0001(6)
C2 0.0175(7) 0.0249(8) 0.0175(8) 0.0018(6) 0.0017(6) -0.0002(6)
C22 0.0221(8) 0.0265(9) 0.0277(9) -0.0033(7) -0.0041(6) 0.0016(6)
C21 0.0208(7) 0.0237(8) 0.0197(8) 0.0041(6) -0.0032(6) -0.0047(6)
C5 0.0221(8) 0.0230(8) 0.0318(9) -0.0029(7) 0.0020(7) 0.0000(6)
C25 0.0174(7) 0.0390(10) 0.0204(8) 0.0035(7) -0.0001(6) 0.0027(7)
C3 0.0168(7) 0.0258(8) 0.0188(8) 0.0032(6) 0.0022(6) -0.0027(6)
C9 0.0165(7) 0.0243(8) 0.0202(8) -0.0015(6) 0.0004(6) -0.0008(6)
C18 0.0219(8) 0.0349(10) 0.0230(9) 0.0074(7) -0.0055(6) -0.0072(7)
C7 0.0267(8) 0.0292(9) 0.0321(10) -0.0073(7) 0.0009(7) -0.0089(7)
C19 0.0311(9) 0.0322(10) 0.0237(9) 0.0018(7) -0.0087(7) -0.0127(7)
C20 0.0317(9) 0.0245(9) 0.0218(8) -0.0001(7) -0.0035(7) -0.0047(7)
C23 0.0265(9) 0.0488(12) 0.0417(12) 0.0030(9) 0.0015(8) 0.0005(8)
C27 0.0199(8) 0.0646(14) 0.0294(10) 0.0054(9) -0.0005(7) 0.0069(8)
C8 0.0182(7) 0.0327(9) 0.0262(9) -0.0037(7) -0.0011(6) -0.0027(6)
C6 0.0314(9) 0.0226(9) 0.0408(11) -0.0046(8) 0.0011(8) -0.0026(7)
C26 0.0303(9) 0.0325(10) 0.0353(11) 0.0026(8) 0.0022(8) 0.0064(7)
C13 0.0249(8) 0.0222(9) 0.0563(13) -0.0018(8) -0.0035(8) 0.0040(7)
C24 0.0375(11) 0.0372(11) 0.0534(14) 0.0136(10) -0.0118(10) 0.0028(9)
C11 0.0398(11) 0.0301(10) 0.0465(13) -0.0071(9) 0.0073(9) 0.0094(8)
C12 0.0511(13) 0.0379(12) 0.0500(14) 0.0033(10) -0.0210(11) 0.0089(10)
C14 0.0351(11) 0.0496(14) 0.0840(19) -0.0129(13) 0.0074(12) 0.0147(10)
C15 0.0474(12) 0.0416(13) 0.0634(16) 0.0105(11) -0.0109(11) 0.0114(10)
O1 0.0597(9) 0.0428(8) 0.0300(7) -0.0042(6) -0.0149(7) 0.0214(7)
C70 0.0497(12) 0.0382(11) 0.0306(10) -0.0059(8) -0.0051(9) 0.0124(9)
C66 0.0430(11) 0.0332(10) 0.0399(12) -0.0005(9) -0.0076(9) 0.0070(8)
C68 0.0666(15) 0.0380(12) 0.0479(14) -0.0149(10) -0.0182(12) 0.0210(11)
O2 0.0644(11) 0.0594(11) 0.0716(12) -0.0280(9) -0.0332(10) 0.0306(9)
C72 0.0472(13) 0.0502(14) 0.0642(17) -0.0218(12) -0.0039(12) 0.0040(11)
C71 0.0611(15) 0.0499(14) 0.0797(19) -0.0201(13) -0.0380(14) 0.0195(12)
C74 0.0585(15) 0.0456(13) 0.0601(16) -0.0075(12) -0.0102(12) 0.0107(11)
C73 0.0450(15) 0.114(3) 0.143(3) -0.090(3) -0.0034(18) 0.0003(16)
C65 0.0368(11) 0.0846(19) 0.0469(14) -0.0224(13) 0.0056(10) -0.0233(12)
O3 0.0501(9) 0.0803(12) 0.0497(10) -0.0291(9) 0.0053(8) -0.0189(9)
C63B 0.049(2) 0.066(3) 0.050(3) -0.008(2) 0.0199(18) 0.0068(18)
C63A 0.076(8) 0.057(7) 0.156(17) 0.027(7) 0.057(9) 0.025(5)
C64 0.073(2) 0.076(2) 0.117(3) -0.048(2) 0.0226(19) -0.0285(17)
C62 0.0437(13) 0.102(2) 0.0535(16) 0.0008(15) 0.0087(12) -0.0271(14)
C67B 0.0247(14) 0.055(2) 0.0239(15) -0.0039(13) -0.0017(11) -0.0049(13)
C67A 0.042(4) 0.043(4) 0.050(5) -0.014(3) -0.022(4) 0.005(3)

loop_
_atom_type_symbol
_atom_type_description
_atom_type_scat_dispersion_real
_atom_type_scat_dispersion_imag
_atom_type_scat_source
C C 0.0033 0.0016 'International Tables Vol C Tables 4.2.6.8 and 6.1.1.4'
H H 0.0000 0.0000 'International Tables Vol C Tables 4.2.6.8 and 6.1.1.4'
N N 0.0061 0.0033 'International Tables Vol C Tables 4.2.6.8 and 6.1.1.4'
Si Si 0.0817 0.0704 'International Tables Vol C Tables 4.2.6.8 and 6.1.1.4'
P P 0.1023 0.0942 'International Tables Vol C Tables 4.2.6.8 and 6.1.1.4'
Cl Cl 0.1484 0.1585 'International Tables Vol C Tables 4.2.6.8 and 6.1.1.4'
O O 0.0106 0.0060 'International Tables Vol C Tables 4.2.6.8 and 6.1.1.4'

loop_
_geom_angle_atom_site_label_1
_geom_angle_atom_site_label_2
_geom_angle_atom_site_label_3
_geom_angle
P4 P3 P2 100.67(2)
P4 P3 Si2 100.28(2)
P2 P3 Si2 103.21(2)
P7 P2 P3 106.37(2)
P7 P2 P1 106.60(2)
P3 P2 P1 88.10(2)
P3 P4 P5 100.40(2)
P3 P4 P6 103.81(2)
P5 P4 P6 60.618(18)
C58 Si2 C59 111.85(10)
C58 Si2 C60 107.93(9)
C59 Si2 C60 108.99(10)
C58 Si2 P3 113.77(6)
C59 Si2 P3 107.82(7)
C60 Si2 P3 106.26(6)
P7 P6 P4 109.27(2)
P7 P6 P5 108.71(2)
P4 P6 P5 59.338(18)
C56 Si1 C57 107.35(9)
C56 Si1 C55 109.45(9)
C57 Si1 C55 110.20(9)
C56 Si1 P1 116.20(6)
C57 Si1 P1 106.17(6)
C55 Si1 P1 107.38(6)
P6 P7 P2 98.33(2)
P5 P1 P2 100.07(2)
P5 P1 Si1 99.93(2)
P2 P1 Si1 103.84(2)
P1 P5 P4 101.88(2)
P1 P5 P6 104.32(2)
P4 P5 P6 60.044(18)
C28 N4 C30 109.15(12)
C28 N4 C43 126.55(13)
C30 N4 C43 124.11(12)
C28 N3 C29 109.59(12)
C28 N3 C31 125.67(13)
C29 N3 C31 123.89(12)
C31 C32 C33 116.36(14)
C31 C32 C37 122.66(13)
C33 C32 C37 120.96(13)
C32 C37 C38 111.20(14)
C32 C37 C39 110.30(13)
C38 C37 C39 111.15(14)
C32 C37 H37 108.0
C38 C37 H37 108.0
C39 C37 H37 108.0
C34 C33 C32 121.44(14)
C34 C33 H33 119.3
C32 C33 H33 119.3
C29 C30 N4 107.20(13)
C29 C30 H30 126.4
N4 C30 H30 126.4
C36 C31 C32 124.28(14)
C36 C31 N3 116.55(13)
C32 C31 N3 119.11(13)
C43 C44 C45 116.72(14)
C43 C44 C49 122.93(13)
C45 C44 C49 120.31(14)
C31 C36 C35 116.64(14)
C31 C36 C40 123.01(14)
C35 C36 C40 120.35(14)
C33 C34 C35 120.19(15)
C33 C34 H34 119.9
C35 C34 H34 119.9
C44 C43 C48 123.60(13)
C44 C43 N4 118.13(13)
C48 C43 N4 118.08(13)
C44 C49 C51 112.04(14)
C44 C49 C50 109.33(14)
C51 C49 C50 111.51(14)
C44 C49 H49 107.9
C51 C49 H49 107.9
C50 C49 H49 107.9
C46 C47 C48 121.79(15)
C46 C47 H47 119.1
C48 C47 H47 119.1
C46 C45 C44 121.49(15)
C46 C45 H45 119.3
C44 C45 H45 119.3
C30 C29 N3 106.47(13)
C30 C29 H29 126.8
N3 C29 H29 126.8
N3 C28 N4 107.58(13)
N3 C28 H28 126.2
N4 C28 H28 126.2
C48 C52 C53 111.67(15)
C48 C52 C54 110.40(15)
C53 C52 C54 111.76(15)
C48 C52 H52 107.6
C53 C52 H52 107.6
C54 C52 H52 107.6
C36 C40 C41 111.61(14)
C36 C40 C42 110.56(15)
C41 C40 C42 112.15(14)
C36 C40 H40 107.4
C41 C40 H40 107.4
C42 C40 H40 107.4
C47 C48 C43 116.64(15)
C47 C48 C52 120.09(14)
C43 C48 C52 123.26(14)
C34 C35 C36 121.08(15)
C34 C35 H35 119.5
C36 C35 H35 119.5
C47 C46 C45 119.75(14)
C47 C46 H46 120.1
C45 C46 H46 120.1
Si2 C59 H59A 109.5
Si2 C59 H59B 109.5
H59A C59 H59B 109.5
Si2 C59 H59C 109.5
H59A C59 H59C 109.5
H59B C59 H59C 109.5
C49 C50 H50A 109.5
C49 C50 H50B 109.5
H50A C50 H50B 109.5
C49 C50 H50C 109.5
H50A C50 H50C 109.5
H50B C50 H50C 109.5
C49 C51 H51A 109.5
C49 C51 H51B 109.5
H51A C51 H51B 109.5
C49 C51 H51C 109.5
H51A C51 H51C 109.5
H51B C51 H51C 109.5
Si1 C55 H55A 109.5
Si1 C55 H55B 109.5
H55A C55 H55B 109.5
Si1 C55 H55C 109.5
H55A C55 H55C 109.5
H55B C55 H55C 109.5
Si2 C60 H60A 109.5
Si2 C60 H60B 109.5
H60A C60 H60B 109.5
Si2 C60 H60C 109.5
H60A C60 H60C 109.5
H60B C60 H60C 109.5
Si1 C56 H56A 109.5
Si1 C56 H56B 109.5
H56A C56 H56B 109.5
Si1 C56 H56C 109.5
H56A C56 H56C 109.5
H56B C56 H56C 109.5
C40 C42 H42A 109.5
C40 C42 H42B 109.5
H42A C42 H42B 109.5
C40 C42 H42C 109.5
H42A C42 H42C 109.5
H42B C42 H42C 109.5
Si2 C58 H58A 109.5
Si2 C58 H58B 109.5
H58A C58 H58B 109.5
Si2 C58 H58C 109.5
H58A C58 H58C 109.5
H58B C58 H58C 109.5
Si1 C57 H57A 109.5
Si1 C57 H57B 109.5
H57A C57 H57B 109.5
Si1 C57 H57C 109.5
H57A C57 H57C 109.5
H57B C57 H57C 109.5
C37 C39 H39A 109.5
C37 C39 H39B 109.5
H39A C39 H39B 109.5
C37 C39 H39C 109.5
H39A C39 H39C 109.5
H39B C39 H39C 109.5
C40 C41 H41A 109.5
C40 C41 H41B 109.5
H41A C41 H41B 109.5
C40 C41 H41C 109.5
H41A C41 H41C 109.5
H41B C41 H41C 109.5
C52 C53 H53A 109.5
C52 C53 H53B 109.5
H53A C53 H53B 109.5
C52 C53 H53C 109.5
H53A C53 H53C 109.5
H53B C53 H53C 109.5
C37 C38 H38A 109.5
C37 C38 H38B 109.5
H38A C38 H38B 109.5
C37 C38 H38C 109.5
H38A C38 H38C 109.5
H38B C38 H38C 109.5
C52 C54 H54A 109.5
C52 C54 H54B 109.5
H54A C54 H54B 109.5
C52 C54 H54C 109.5
H54A C54 H54C 109.5
H54B C54 H54C 109.5
C1 N2 C3 109.04(13)
C1 N2 C16 126.18(13)
C3 N2 C16 124.53(13)
C1 N1 C2 109.67(12)
C1 N1 C4 125.88(13)
C2 N1 C4 124.44(13)
N1 C1 N2 107.66(13)
N1 C1 H1 126.2
N2 C1 H1 126.2
C5 C4 C9 123.62(14)
C5 C4 N1 118.24(13)
C9 C4 N1 118.12(14)
C18 C17 C16 115.92(15)
C18 C17 C25 122.57(14)
C16 C17 C25 121.47(14)
C21 C16 C17 124.31(14)
C21 C16 N2 117.86(13)
C17 C16 N2 117.77(14)
C9 C10 C12 112.74(15)
C9 C10 C11 109.55(15)
C12 C10 C11 110.92(16)
C9 C10 H10 107.8
C12 C10 H10 107.8
C11 C10 H10 107.8
C3 C2 N1 106.52(14)
C3 C2 H2 126.7
N1 C2 H2 126.7
C21 C22 C23 110.39(14)
C21 C22 C24 111.05(14)
C23 C22 C24 111.71(16)
C21 C22 H22 107.8
C23 C22 H22 107.8
C24 C22 H22 107.8
C16 C21 C20 116.91(14)
C16 C21 C22 123.52(14)
C20 C21 C22 119.56(15)
C6 C5 C4 117.06(15)
C6 C5 C13 120.53(16)
C4 C5 C13 122.40(15)
C17 C25 C26 110.75(14)
C17 C25 C27 113.13(15)
C26 C25 C27 109.65(15)
C17 C25 H25 107.7
C26 C25 H25 107.7
C27 C25 H25 107.7
C2 C3 N2 107.11(13)
C2 C3 H3 126.4
N2 C3 H3 126.4
C8 C9 C4 116.78(15)
C8 C9 C10 121.65(14)
C4 C9 C10 121.50(14)
C19 C18 C17 121.35(15)
C19 C18 H18 119.3
C17 C18 H18 119.3
C8 C7 C6 120.49(16)
C8 C7 H7 119.8
C6 C7 H7 119.8
C18 C19 C20 121.34(16)
C18 C19 H19 119.3
C20 C19 H19 119.3
C19 C20 C21 120.17(17)
C19 C20 H20 119.9
C21 C20 H20 119.9
C22 C23 H23A 109.5
C22 C23 H23B 109.5
H23A C23 H23B 109.5
C22 C23 H23C 109.5
H23A C23 H23C 109.5
H23B C23 H23C 109.5
C25 C27 H27A 109.5
C25 C27 H27B 109.5
H27A C27 H27B 109.5
C25 C27 H27C 109.5
H27A C27 H27C 109.5
H27B C27 H27C 109.5
C7 C8 C9 121.33(15)
C7 C8 H8 119.3
C9 C8 H8 119.3
C7 C6 C5 120.72(17)
C7 C6 H6 119.6
C5 C6 H6 119.6
C25 C26 H26A 109.5
C25 C26 H26B 109.5
H26A C26 H26B 109.5
C25 C26 H26C 109.5
H26A C26 H26C 109.5
H26B C26 H26C 109.5
C15 C13 C5 109.89(17)
C15 C13 C14 111.59(18)
C5 C13 C14 112.07(17)
C15 C13 H13 107.7
C5 C13 H13 107.7
C14 C13 H13 107.7
C22 C24 H24A 109.5
C22 C24 H24B 109.5
H24A C24 H24B 109.5
C22 C24 H24C 109.5
H24A C24 H24C 109.5
H24B C24 H24C 109.5
C10 C11 H11A 109.5
C10 C11 H11B 109.5
H11A C11 H11B 109.5
C10 C11 H11C 109.5
H11A C11 H11C 109.5
H11B C11 H11C 109.5
C10 C12 H12A 109.5
C10 C12 H12B 109.5
H12A C12 H12B 109.5
C10 C12 H12C 109.5
H12A C12 H12C 109.5
H12B C12 H12C 109.5
C13 C14 H14A 109.5
C13 C14 H14B 109.5
H14A C14 H14B 109.5
C13 C14 H14C 109.5
H14A C14 H14C 109.5
H14B C14 H14C 109.5
C13 C15 H15A 109.5
C13 C15 H15B 109.5
H15A C15 H15B 109.5
C13 C15 H15C 109.5
H15A C15 H15C 109.5
H15B C15 H15C 109.5
C68 O1 C70 108.44(14)
O1 C70 C66 107.03(16)
O1 C70 H70A 110.3
C66 C70 H70A 110.3
O1 C70 H70B 110.3
C66 C70 H70B 110.3
H70A C70 H70B 108.6
C67A C66 C67B 40.3(4)
C67A C66 C70 97.6(3)
C67B C66 C70 104.15(17)
C67A C66 H66A 145.3
C67B C66 H66A 110.9
C70 C66 H66A 110.9
C67A C66 H66B 76.9
C67B C66 H66B 110.9
C70 C66 H66B 110.9
H66A C66 H66B 108.9
C67A C68 O1 104.8(3)
C67A C68 C67B 42.2(4)
O1 C68 C67B 106.38(19)
C67A C68 H68A 141.3
O1 C68 H68A 110.5
C67B C68 H68A 110.5
C67A C68 H68B 72.1
O1 C68 H68B 110.5
C67B C68 H68B 110.5
H68A C68 H68B 108.6
C74 O2 C71 106.69(19)
C71 C72 C73 102.7(2)
C71 C72 H72A 111.2
C73 C72 H72A 111.2
C71 C72 H72B 111.2
C73 C72 H72B 111.2
H72A C72 H72B 109.1
O2 C71 C72 105.18(18)
O2 C71 H71A 110.7
C72 C71 H71A 110.7
O2 C71 H71B 110.7
C72 C71 H71B 110.7
H71A C71 H71B 108.8
O2 C74 C73 108.1(2)
O2 C74 H74A 110.1
C73 C74 H74A 110.1
O2 C74 H74B 110.1
C73 C74 H74B 110.1
H74A C74 H74B 108.4
C74 C73 C72 105.9(2)
C74 C73 H73A 110.6
C72 C73 H73A 110.6
C74 C73 H73B 110.6
C72 C73 H73B 110.6
H73A C73 H73B 108.7
O3 C65 C64 107.94(19)
O3 C65 H65A 110.1
C64 C65 H65A 110.1
O3 C65 H65B 110.1
C64 C65 H65B 110.1
H65A C65 H65B 108.4
C62 O3 C65 107.38(19)
C62 C63B C64 100.7(3)
C62 C63B H63A 111.6
C64 C63B H63A 111.6
C62 C63B H63B 111.6
C64 C63B H63B 111.6
H63A C63B H63B 109.4
C62 C63A C64 102.0(8)
C62 C63A H63C 111.4
C64 C63A H63C 111.4
C62 C63A H63D 111.4
C64 C63A H63D 111.4
H63C C63A H63D 109.2
C65 C64 C63B 103.2(2)
C65 C64 C63A 100.8(5)
C63B C64 C63A 40.4(6)
C65 C64 H64A 111.1
C63B C64 H64A 111.1
C63A C64 H64A 142.8
C65 C64 H64B 111.1
C63B C64 H64B 111.1
C63A C64 H64B 74.9
H64A C64 H64B 109.1
C63A C62 O3 109.2(5)
C63A C62 C63B 44.7(8)
O3 C62 C63B 107.1(2)
C63A C62 H62A 68.0
O3 C62 H62A 110.3
C63B C62 H62A 110.3
C63A C62 H62B 138.5
O3 C62 H62B 110.3
C63B C62 H62B 110.3
H62A C62 H62B 108.5
C68 C67B C66 101.3(2)
C68 C67B H67A 111.5
C66 C67B H67A 111.5
C68 C67B H67B 111.5
C66 C67B H67B 111.5
H67A C67B H67B 109.3
C68 C67A C66 109.3(5)
C68 C67A H67C 109.8
C66 C67A H67C 109.8
C68 C67A H67D 109.8
C66 C67A H67D 109.8
H67C C67A H67D 108.3

loop_
_geom_bond_atom_site_label_1
_geom_bond_atom_site_label_2
_geom_bond_distance
P3 P4 2.1931(6)
P3 P2 2.2020(6)
P3 Si2 2.2738(6)
P2 P7 2.1360(6)
P2 P1 2.2070(6)
P4 P5 2.2192(6)
P4 P6 2.2352(6)
Si2 C58 1.8632(18)
Si2 C59 1.869(2)
Si2 C60 1.8693(19)
P6 P7 2.1345(6)
P6 P5 2.2480(6)
Si1 C56 1.8656(18)
Si1 C57 1.8662(18)
Si1 C55 1.8713(19)
Si1 P1 2.2816(6)
P1 P5 2.1876(6)
N4 C28 1.3385(18)
N4 C30 1.3801(19)
N4 C43 1.4529(18)
N3 C28 1.3339(18)
N3 C29 1.3833(19)
N3 C31 1.4551(18)
C32 C31 1.395(2)
C32 C33 1.398(2)
C32 C37 1.513(2)
C37 C38 1.526(2)
C37 C39 1.530(2)
C37 H37 1.0000
C33 C34 1.380(2)
C33 H33 0.9500
C30 C29 1.356(2)
C30 H30 0.9500
C31 C36 1.393(2)
C44 C43 1.392(2)
C44 C45 1.398(2)
C44 C49 1.518(2)
C36 C35 1.396(2)
C36 C40 1.516(2)
C34 C35 1.387(2)
C34 H34 0.9500
C43 C48 1.398(2)
C49 C51 1.529(2)
C49 C50 1.538(2)
C49 H49 1.0000
C47 C46 1.374(2)
C47 C48 1.396(2)
C47 H47 0.9500
C45 C46 1.384(2)
C45 H45 0.9500
C29 H29 0.9500
C28 H28 0.9500
C52 C48 1.521(2)
C52 C53 1.528(3)
C52 C54 1.533(3)
C52 H52 1.0000
C40 C41 1.526(3)
C40 C42 1.537(3)
C40 H40 1.0000
C35 H35 0.9500
C46 H46 0.9500
C59 H59A 0.9800
C59 H59B 0.9800
C59 H59C 0.9800
C50 H50A 0.9800
C50 H50B 0.9800
C50 H50C 0.9800
C51 H51A 0.9800
C51 H51B 0.9800
C51 H51C 0.9800
C55 H55A 0.9800
C55 H55B 0.9800
C55 H55C 0.9800
C60 H60A 0.9800
C60 H60B 0.9800
C60 H60C 0.9800
C56 H56A 0.9800
C56 H56B 0.9800
C56 H56C 0.9800
C42 H42A 0.9800
C42 H42B 0.9800
C42 H42C 0.9800
C58 H58A 0.9800
C58 H58B 0.9800
C58 H58C 0.9800
C57 H57A 0.9800
C57 H57B 0.9800
C57 H57C 0.9800
C39 H39A 0.9800
C39 H39B 0.9800
C39 H39C 0.9800
C41 H41A 0.9800
C41 H41B 0.9800
C41 H41C 0.9800
C53 H53A 0.9800
C53 H53B 0.9800
C53 H53C 0.9800
C38 H38A 0.9800
C38 H38B 0.9800
C38 H38C 0.9800
C54 H54A 0.9800
C54 H54B 0.9800
C54 H54C 0.9800
N2 C1 1.3367(19)
N2 C3 1.381(2)
N2 C16 1.4511(19)
N1 C1 1.3315(19)
N1 C2 1.379(2)
N1 C4 1.4516(19)
C1 H1 0.9500
C4 C5 1.395(2)
C4 C9 1.401(2)
C17 C18 1.399(2)
C17 C16 1.409(2)
C17 C25 1.514(2)
C16 C21 1.388(2)
C10 C9 1.515(2)
C10 C12 1.521(2)
C10 C11 1.532(3)
C10 H10 1.0000
C2 C3 1.356(2)
C2 H2 0.9500
C22 C21 1.518(2)
C22 C23 1.524(3)
C22 C24 1.526(3)
C22 H22 1.0000
C21 C20 1.405(2)
C5 C6 1.393(2)
C5 C13 1.522(2)
C25 C26 1.527(3)
C25 C27 1.530(2)
C25 H25 1.0000
C3 H3 0.9500
C9 C8 1.388(2)
C18 C19 1.371(3)
C18 H18 0.9500
C7 C8 1.379(2)
C7 C6 1.388(2)
C7 H7 0.9500
C19 C20 1.386(2)
C19 H19 0.9500
C20 H20 0.9500
C23 H23A 0.9800
C23 H23B 0.9800
C23 H23C 0.9800
C27 H27A 0.9800
C27 H27B 0.9800
C27 H27C 0.9800
C8 H8 0.9500
C6 H6 0.9500
C26 H26A 0.9800
C26 H26B 0.9800
C26 H26C 0.9800
C13 C15 1.521(3)
C13 C14 1.527(3)
C13 H13 1.0000
C24 H24A 0.9800
C24 H24B 0.9800
C24 H24C 0.9800
C11 H11A 0.9800
C11 H11B 0.9800
C11 H11C 0.9800
C12 H12A 0.9800
C12 H12B 0.9800
C12 H12C 0.9800
C14 H14A 0.9800
C14 H14B 0.9800
C14 H14C 0.9800
C15 H15A 0.9800
C15 H15B 0.9800
C15 H15C 0.9800
O1 C68 1.425(2)
O1 C70 1.435(2)
C70 C66 1.509(3)
C70 H70A 0.9900
C70 H70B 0.9900
C66 C67A 1.505(7)
C66 C67B 1.509(4)
C66 H66A 0.9900
C66 H66B 0.9900
C68 C67A 1.351(7)
C68 C67B 1.506(4)
C68 H68A 0.9900
C68 H68B 0.9900
O2 C74 1.426(3)
O2 C71 1.429(3)
C72 C71 1.511(3)
C72 C73 1.522(3)
C72 H72A 0.9900
C72 H72B 0.9900
C71 H71A 0.9900
C71 H71B 0.9900
C74 C73 1.468(3)
C74 H74A 0.9900
C74 H74B 0.9900
C73 H73A 0.9900
C73 H73B 0.9900
C65 O3 1.427(3)
C65 C64 1.465(4)
C65 H65A 0.9900
C65 H65B 0.9900
O3 C62 1.417(3)
C63B C62 1.462(5)
C63B C64 1.527(5)
C63B H63A 0.9900
C63B H63B 0.9900
C63A C62 1.367(11)
C63A C64 1.591(15)
C63A H63C 0.9900
C63A H63D 0.9900
C64 H64A 0.9900
C64 H64B 0.9900
C62 H62A 0.9900
C62 H62B 0.9900
C67B H67A 0.9900
C67B H67B 0.9900
C67A H67C 0.9900
C67A H67D 0.9900

loop_
_geom_torsion_atom_site_label_1
_geom_torsion_atom_site_label_2
_geom_torsion_atom_site_label_3
_geom_torsion_atom_site_label_4
_geom_torsion
P4 P3 P2 P7 -43.14(3)
Si2 P3 P2 P7 60.21(3)
P4 P3 P2 P1 63.61(2)
Si2 P3 P2 P1 166.96(2)
P2 P3 P4 P5 -41.19(2)
Si2 P3 P4 P5 -146.89(2)
P2 P3 P4 P6 20.87(3)
Si2 P3 P4 P6 -84.83(2)
P4 P3 Si2 C58 18.46(7)
P2 P3 Si2 C58 -85.18(7)
P4 P3 Si2 C59 143.12(8)
P2 P3 Si2 C59 39.48(8)
P4 P3 Si2 C60 -100.15(7)
P2 P3 Si2 C60 156.21(7)
P3 P4 P6 P7 6.53(3)
P5 P4 P6 P7 100.82(3)
P3 P4 P6 P5 -94.30(2)
P4 P6 P7 P2 -31.62(3)
P5 P6 P7 P2 31.51(3)
P3 P2 P7 P6 46.20(3)
P1 P2 P7 P6 -46.75(3)
P7 P2 P1 P5 43.66(3)
P3 P2 P1 P5 -62.86(2)
P7 P2 P1 Si1 -59.30(3)
P3 P2 P1 Si1 -165.81(2)
C56 Si1 P1 P5 -26.30(7)
C57 Si1 P1 P5 92.96(7)
C55 Si1 P1 P5 -149.18(7)
C56 Si1 P1 P2 76.76(7)
C57 Si1 P1 P2 -163.98(7)
C55 Si1 P1 P2 -46.11(7)
P2 P1 P5 P4 40.51(3)
Si1 P1 P5 P4 146.63(2)
P2 P1 P5 P6 -21.27(3)
Si1 P1 P5 P6 84.86(2)
P3 P4 P5 P1 0.27(3)
P6 P4 P5 P1 -99.81(2)
P3 P4 P5 P6 100.09(2)
P7 P6 P5 P1 -6.15(3)
P4 P6 P5 P1 95.63(2)
P7 P6 P5 P4 -101.79(3)
C31 C32 C37 C38 -135.43(16)
C33 C32 C37 C38 46.1(2)
C31 C32 C37 C39 100.78(17)
C33 C32 C37 C39 -77.67(19)
C31 C32 C33 C34 0.7(2)
C37 C32 C33 C34 179.25(15)
C28 N4 C30 C29 0.32(17)
C43 N4 C30 C29 175.65(13)
C33 C32 C31 C36 -0.4(2)
C37 C32 C31 C36 -178.87(15)
C33 C32 C31 N3 176.55(13)
C37 C32 C31 N3 -2.0(2)
C28 N3 C31 C36 -87.31(18)
C29 N3 C31 C36 81.02(18)
C28 N3 C31 C32 95.54(18)
C29 N3 C31 C32 -96.13(18)
C32 C31 C36 C35 -0.6(2)
N3 C31 C36 C35 -177.61(14)
C32 C31 C36 C40 179.36(15)
N3 C31 C36 C40 2.4(2)
C32 C33 C34 C35 -0.1(3)
C45 C44 C43 C48 -0.2(2)
C49 C44 C43 C48 177.36(15)
C45 C44 C43 N4 -175.16(14)
C49 C44 C43 N4 2.4(2)
C28 N4 C43 C44 -109.08(17)
C30 N4 C43 C44 76.41(19)
C28 N4 C43 C48 75.7(2)
C30 N4 C43 C48 -98.81(18)
C43 C44 C49 C51 126.28(16)
C45 C44 C49 C51 -56.2(2)
C43 C44 C49 C50 -109.58(17)
C45 C44 C49 C50 67.91(19)
C43 C44 C45 C46 0.9(2)
C49 C44 C45 C46 -176.73(16)
N4 C30 C29 N3 -0.53(16)
C28 N3 C29 C30 0.58(16)
C31 N3 C29 C30 -169.37(13)
C29 N3 C28 N4 -0.39(16)
C31 N3 C28 N4 169.34(13)
C30 N4 C28 N3 0.04(16)
C43 N4 C28 N3 -175.14(13)
C31 C36 C40 C41 -123.21(17)
C35 C36 C40 C41 56.8(2)
C31 C36 C40 C42 111.21(18)
C35 C36 C40 C42 -68.8(2)
C46 C47 C48 C43 0.4(2)
C46 C47 C48 C52 179.04(16)
C44 C43 C48 C47 -0.4(2)
N4 C43 C48 C47 174.52(14)
C44 C43 C48 C52 -179.01(16)
N4 C43 C48 C52 -4.1(2)
C53 C52 C48 C47 57.0(2)
C54 C52 C48 C47 -68.0(2)
C53 C52 C48 C43 -124.46(18)
C54 C52 C48 C43 110.55(18)
C33 C34 C35 C36 -1.0(3)
C31 C36 C35 C34 1.3(2)
C40 C36 C35 C34 -178.69(16)
C48 C47 C46 C45 0.3(3)
C44 C45 C46 C47 -1.0(3)
C2 N1 C1 N2 0.04(17)
C4 N1 C1 N2 179.03(13)
C3 N2 C1 N1 0.52(17)
C16 N2 C1 N1 174.93(13)
C1 N1 C4 C5 -84.0(2)
C2 N1 C4 C5 94.87(19)
C1 N1 C4 C9 97.92(19)
C2 N1 C4 C9 -83.23(19)
C18 C17 C16 C21 -1.0(2)
C25 C17 C16 C21 176.66(15)
C18 C17 C16 N2 176.26(14)
C25 C17 C16 N2 -6.1(2)
C1 N2 C16 C21 -76.4(2)
C3 N2 C16 C21 97.20(18)
C1 N2 C16 C17 106.21(18)
C3 N2 C16 C17 -80.20(19)
C1 N1 C2 C3 -0.58(17)
C4 N1 C2 C3 -179.60(13)
C17 C16 C21 C20 0.2(2)
N2 C16 C21 C20 -177.07(14)
C17 C16 C21 C22 -178.70(15)
N2 C16 C21 C22 4.1(2)
C23 C22 C21 C16 111.69(19)
C24 C22 C21 C16 -123.85(18)
C23 C22 C21 C20 -67.1(2)
C24 C22 C21 C20 57.3(2)
C9 C4 C5 C6 -0.3(3)
N1 C4 C5 C6 -178.25(16)
C9 C4 C5 C13 -179.01(17)
N1 C4 C5 C13 3.0(3)
C18 C17 C25 C26 98.44(18)
C16 C17 C25 C26 -79.03(19)
C18 C17 C25 C27 -25.1(2)
C16 C17 C25 C27 157.40(15)
N1 C2 C3 N2 0.88(17)
C1 N2 C3 C2 -0.89(17)
C16 N2 C3 C2 -175.41(14)
C5 C4 C9 C8 -0.4(3)
N1 C4 C9 C8 177.64(14)
C5 C4 C9 C10 176.72(16)
N1 C4 C9 C10 -5.3(2)
C12 C10 C9 C8 -42.8(2)
C11 C10 C9 C8 81.2(2)
C12 C10 C9 C4 140.27(18)
C11 C10 C9 C4 -95.71(18)
C16 C17 C18 C19 1.0(2)
C25 C17 C18 C19 -176.62(16)
C17 C18 C19 C20 -0.2(3)
C18 C19 C20 C21 -0.7(3)
C16 C21 C20 C19 0.7(2)
C22 C21 C20 C19 179.58(16)
C6 C7 C8 C9 -0.2(3)
C4 C9 C8 C7 0.6(3)
C10 C9 C8 C7 -176.47(17)
C8 C7 C6 C5 -0.4(3)
C4 C5 C6 C7 0.6(3)
C13 C5 C6 C7 179.42(18)
C6 C5 C13 C15 -71.7(2)
C4 C5 C13 C15 107.0(2)
C6 C5 C13 C14 53.0(3)
C4 C5 C13 C14 -128.3(2)
C68 O1 C70 C66 3.3(2)
O1 C70 C66 C67A -21.6(4)
O1 C70 C66 C67B 18.9(3)
C70 O1 C68 C67A 19.3(5)
C70 O1 C68 C67B -24.5(3)
C74 O2 C71 C72 -34.5(3)
C73 C72 C71 O2 30.0(3)
C71 O2 C74 C73 24.9(3)
O2 C74 C73 C72 -5.2(4)
C71 C72 C73 C74 -15.0(4)
C64 C65 O3 C62 -0.9(3)
O3 C65 C64 C63B -21.0(4)
O3 C65 C64 C63A 20.3(7)
C62 C63B C64 C65 33.9(4)
C62 C63B C64 C63A -57.2(7)
C62 C63A C64 C65 -33.3(12)
C62 C63A C64 C63B 64.6(7)
C64 C63A C62 O3 34.8(13)
C64 C63A C62 C63B -60.4(10)
C65 O3 C62 C63A -23.1(10)
C65 O3 C62 C63B 24.0(4)
C64 C63B C62 C63A 64.5(7)
C64 C63B C62 O3 -35.8(4)
C67A C68 C67B C66 -58.9(4)
O1 C68 C67B C66 35.2(3)
C67A C66 C67B C68 52.9(4)
C70 C66 C67B C68 -32.1(3)
O1 C68 C67A C66 -35.2(7)
C67B C68 C67A C66 63.1(5)
C67B C66 C67A C68 -67.5(6)
C70 C66 C67A C68 35.4(7)
